data_7000972
loop_
_publ_author_name
'Tamm, Nadezhda B.'
'Ioffe, Ilya N.'
'Kemnitz, Erhard'
'Troyanov, Sergey I.'

_publ_section_title
;
 Synthesis and molecular structure of pentafluoroethyl derivatives of
 C70: C70(C2F5)8 and C70(C2F5)10
;
_journal_issue 15
_journal_name_full 'Dalton Transactions'
_journal_page_first 2740
_journal_page_last 2745
_journal_paper_doi 10.1039/b817829a
_journal_year 2009
_chemical_formula_sum 'C86 F40'
_chemical_formula_weight 1792.86
_chemical_name_systematic
;
?
;
_space_group_IT_number 2
_symmetry_cell_setting triclinic
_symmetry_space_group_name_Hall '-P 1'
_symmetry_space_group_name_H-M 'P -1'
_atom_sites_solution_hydrogens none
_atom_sites_solution_primary direct
_atom_sites_solution_secondary difmap
_audit_creation_method SHELXL-97
_cell_angle_alpha 109.8182(3)
_cell_angle_beta 93.5762(4)
_cell_angle_gamma 103.4883(5)
_cell_formula_units_Z 2
_cell_length_a 9.96290(10)
_cell_length_b 14.80440(10)
_cell_length_c 21.7315(2)
_cell_measurement_reflns_used 29000
_cell_measurement_temperature 100(2)
_cell_measurement_theta_max 34
_cell_measurement_theta_min 4
_cell_volume 2897.00(5)
_computing_cell_refinement HKL2000
_computing_data_collection DENZO
_computing_data_reduction HKL2000
_computing_structure_refinement 'SHELXL-97 (Sheldrick, 1997)'
_computing_structure_solution 'SHELXS-97 (Sheldrick, 1990)'
_diffrn_ambient_temperature 100(2)
_diffrn_measured_fraction_theta_full 0.867
_diffrn_measured_fraction_theta_max 0.736
_diffrn_measurement_device_type MAR225
_diffrn_measurement_method CCD
_diffrn_radiation_monochromator Cu(113)
_diffrn_radiation_source 'BL14.2, PSF, BESSY, Berlin, Germany'
_diffrn_radiation_type synchrotron
_diffrn_radiation_wavelength 0.90500
_diffrn_reflns_av_R_equivalents 0.0369
_diffrn_reflns_av_sigmaI/netI 0.0268
_diffrn_reflns_limit_h_max 11
_diffrn_reflns_limit_h_min -11
_diffrn_reflns_limit_k_max 19
_diffrn_reflns_limit_k_min -19
_diffrn_reflns_limit_l_max 26
_diffrn_reflns_limit_l_min -26
_diffrn_reflns_number 33701
_diffrn_reflns_theta_full 35.60
_diffrn_reflns_theta_max 37.07
_diffrn_reflns_theta_min 1.89
_exptl_absorpt_coefficient_mu 0.5044
_exptl_absorpt_correction_type none
_exptl_crystal_colour red
_exptl_crystal_density_diffrn 2.055
_exptl_crystal_density_method 'not measured'
_exptl_crystal_description needle
_exptl_crystal_F_000 1752
_exptl_crystal_size_max 0.10
_exptl_crystal_size_mid 0.02
_exptl_crystal_size_min 0.01
_refine_diff_density_max 0.633
_refine_diff_density_min -0.451
_refine_diff_density_rms 0.059
_refine_ls_extinction_method none
_refine_ls_goodness_of_fit_ref 1.028
_refine_ls_matrix_type full
_refine_ls_number_parameters 1135
_refine_ls_number_reflns 10389
_refine_ls_number_restraints 0
_refine_ls_restrained_S_all 1.028
_refine_ls_R_factor_all 0.0510
_refine_ls_R_factor_gt 0.0501
_refine_ls_shift/su_max 0.001
_refine_ls_shift/su_mean 0.000
_refine_ls_structure_factor_coef Fsqd
_refine_ls_weighting_details 'calc w=1/[\s^2^(Fo^2^)+(0.0500P)^2^+5.0000P] where P=(Fo^2^+2Fc^2^)/3'
_refine_ls_weighting_scheme calc
_refine_ls_wR_factor_gt 0.1206
_refine_ls_wR_factor_ref 0.1212
_reflns_number_gt 9566
_reflns_number_total 10389
_reflns_threshold_expression >2sigma(I)
_cod_data_source_file b817829a.txt
_cod_data_source_block 9p1p11a
_cod_depositor_comments
;
The following automatic conversions were performed:
'_symmetry_cell_setting' value 'Triclinic' changed to 'triclinic'
according to '/home/saulius/struct/CIF-dictionaries/cif_core.dic'
dictionary named 'cif_core.dic' version 2.4.1 from 2010-06-29.

Automatic conversion script
Id: cif_fix_enum 1527 2010-12-29 10:47:43Z saulius 
;
_cod_original_cell_volume 2897.00(4)
_cod_original_sg_symbol_H-M P-1
_cod_database_code 7000972

loop_
_symmetry_equiv_pos_as_xyz
'x, y, z'
'-x, -y, -z'

loop_
_atom_site_label
_atom_site_type_symbol
_atom_site_fract_x
_atom_site_fract_y
_atom_site_fract_z
_atom_site_U_iso_or_equiv
_atom_site_adp_type
_atom_site_occupancy
_atom_site_symmetry_multiplicity
_atom_site_calc_flag
_atom_site_refinement_flags
_atom_site_disorder_assembly
_atom_site_disorder_group
F1 F 1.32278(17) 0.82444(10) -0.01553(6) 0.0251(3) Uani 1 1 d . . .
F2 F 1.16787(16) 0.68085(11) -0.04987(6) 0.0286(4) Uani 1 1 d . . .
F3 F 1.42570(18) 0.66894(12) -0.06666(7) 0.0321(4) Uani 1 1 d . . .
F4 F 1.50266(18) 0.74709(15) 0.03687(7) 0.0391(4) Uani 1 1 d . . .
F5 F 1.3487(2) 0.60417(13) 0.00297(11) 0.0497(5) Uani 1 1 d . . .
F6 F 1.14174(19) 0.36327(10) 0.19256(7) 0.0303(4) Uani 1 1 d . . .
F7 F 1.10473(19) 0.37265(10) 0.09680(7) 0.0316(4) Uani 1 1 d . . .
F8 F 1.3465(2) 0.33952(11) 0.12103(11) 0.0473(5) Uani 1 1 d . . .
F9 F 1.3782(3) 0.48709(13) 0.11867(14) 0.0639(7) Uani 1 1 d . . .
F10 F 1.4105(2) 0.46951(14) 0.21166(13) 0.0626(7) Uani 1 1 d . . .
F11 F 1.41265(16) 1.14490(10) 0.14209(6) 0.0256(3) Uani 1 1 d . . .
F12 F 1.1679(2) 1.00750(12) -0.00020(8) 0.0409(5) Uani 1 1 d . . .
F13 F 1.32497(17) 1.14713(11) 0.02599(7) 0.0282(3) Uani 1 1 d . . .
F14 F 1.41054(17) 1.00975(10) 0.06129(7) 0.0264(3) Uani 1 1 d . . .
F15 F 1.1531(2) 1.13613(13) 0.08092(10) 0.0403(4) Uani 1 1 d . . .
F16 F 1.28073(16) 0.55404(10) 0.40636(6) 0.0227(3) Uani 1 1 d . . .
F17 F 1.16944(16) 0.43455(9) 0.31627(6) 0.0204(3) Uani 1 1 d . . .
F18 F 1.0362(2) 0.54584(11) 0.45867(8) 0.0374(4) Uani 1 1 d . . .
F19 F 1.09496(19) 0.40794(11) 0.42720(7) 0.0293(4) Uani 1 1 d . . .
F20 F 0.92727(18) 0.42500(13) 0.36887(9) 0.0371(4) Uani 1 1 d . . .
F21 F 1.48948(15) 1.21128(9) 0.26639(6) 0.0199(3) Uani 1 1 d . . .
F22 F 1.30352(16) 1.25946(9) 0.24933(6) 0.0210(3) Uani 1 1 d . . .
F23 F 1.44998(16) 1.24445(10) 0.39428(6) 0.0236(3) Uani 1 1 d . . .
F24 F 1.27145(17) 1.29744(10) 0.37815(7) 0.0239(3) Uani 1 1 d . . .
F25 F 1.47376(17) 1.37129(10) 0.36419(7) 0.0279(3) Uani 1 1 d . . .
F26 F 1.02132(16) 1.23696(9) 0.25928(7) 0.0235(3) Uani 1 1 d . . .
F27 F 0.82359(18) 1.17465(10) 0.28656(7) 0.0270(3) Uani 1 1 d . . .
F28 F 0.7975(2) 1.24781(11) 0.19030(8) 0.0341(4) Uani 1 1 d . . .
F29 F 0.7092(2) 1.08846(13) 0.15552(10) 0.0451(5) Uani 1 1 d . . .
F30 F 0.9052(2) 1.14993(13) 0.12896(7) 0.0375(4) Uani 1 1 d . . .
F31 F 0.68411(17) 0.79010(10) 0.46470(7) 0.0244(3) Uani 1 1 d . . .
F32 F 0.84554(16) 0.74207(10) 0.50682(6) 0.0236(3) Uani 1 1 d . . .
F33 F 0.58506(17) 0.61843(11) 0.48291(7) 0.0276(3) Uani 1 1 d . . .
F34 F 0.7284(2) 0.55093(11) 0.42573(9) 0.0378(4) Uani 1 1 d . . .
F35 F 0.57037(18) 0.59356(12) 0.37918(7) 0.0365(4) Uani 1 1 d . . .
F36 F 1.27575(19) 0.70940(10) 0.49773(7) 0.0309(4) Uani 1 1 d . . .
F37 F 1.10860(16) 0.77400(12) 0.53463(6) 0.0299(4) Uani 1 1 d . . .
F38 F 1.35101(15) 0.87582(10) 0.60635(6) 0.0215(3) Uani 1 1 d . . .
F39 F 1.44760(16) 0.88746(11) 0.52222(6) 0.0271(3) Uani 1 1 d . . .
F40 F 1.28781(17) 0.96124(10) 0.55303(6) 0.0260(3) Uani 1 1 d . . .
C1 C 0.9951(2) 0.66154(14) 0.06459(9) 0.0138(4) Uani 1 1 d . . .
C2 C 0.8995(2) 0.60274(14) 0.09131(9) 0.0137(4) Uani 1 1 d . . .
C3 C 0.9587(2) 0.54739(14) 0.12218(9) 0.0136(4) Uani 1 1 d . . .
C4 C 1.1032(2) 0.56314(14) 0.13525(9) 0.0130(4) Uani 1 1 d . . .
C5 C 1.1967(2) 0.63706(15) 0.12039(9) 0.0136(4) Uani 1 1 d . . .
C6 C 1.1394(2) 0.67669(14) 0.07785(9) 0.0134(4) Uani 1 1 d . . .
C7 C 1.2163(2) 0.77062(15) 0.06537(9) 0.0135(4) Uani 1 1 d . . .
C8 C 1.0977(2) 0.81917(15) 0.06140(9) 0.0141(4) Uani 1 1 d . . .
C9 C 0.9677(2) 0.74889(15) 0.05506(9) 0.0141(4) Uani 1 1 d . . .
C10 C 0.8531(2) 0.77969(15) 0.07719(9) 0.0147(4) Uani 1 1 d . . .
C11 C 0.7606(2) 0.72517(15) 0.10945(9) 0.0143(4) Uani 1 1 d . . .
C12 C 0.7786(2) 0.63543(15) 0.11440(9) 0.0141(4) Uani 1 1 d . . .
C13 C 0.7237(2) 0.60978(15) 0.16673(10) 0.0141(4) Uani 1 1 d . . .
C14 C 0.7788(2) 0.54587(14) 0.19373(10) 0.0136(4) Uani 1 1 d . . .
C15 C 0.8940(2) 0.51490(14) 0.17185(10) 0.0136(4) Uani 1 1 d . . .
C16 C 0.9989(2) 0.50844(14) 0.21667(10) 0.0134(4) Uani 1 1 d . . .
C17 C 1.1381(2) 0.52277(14) 0.18927(10) 0.0135(4) Uani 1 1 d . . .
C18 C 1.2461(2) 0.60444(14) 0.24359(10) 0.0127(4) Uani 1 1 d . . .
C19 C 1.3384(2) 0.68594(14) 0.23045(10) 0.0124(4) Uani 1 1 d . . .
C20 C 1.3222(2) 0.70200(15) 0.17047(9) 0.0124(4) Uani 1 1 d . . .
C21 C 1.3742(2) 0.80027(15) 0.17320(9) 0.0121(4) Uani 1 1 d . . .
C22 C 1.3212(2) 0.83894(15) 0.12591(9) 0.0129(4) Uani 1 1 d . . .
C23 C 1.3342(2) 0.93854(15) 0.15653(9) 0.0135(4) Uani 1 1 d . . .
C24 C 1.2462(2) 0.99580(14) 0.13465(9) 0.0133(4) Uani 1 1 d . . .
C25 C 1.1105(2) 0.91978(15) 0.09296(9) 0.0140(4) Uani 1 1 d . . .
C26 C 0.9952(2) 0.95113(15) 0.11893(10) 0.0147(4) Uani 1 1 d . . .
C27 C 0.8666(2) 0.88376(15) 0.10932(10) 0.0148(4) Uani 1 1 d . . .
C28 C 0.7825(2) 0.89413(16) 0.16305(10) 0.0150(4) Uani 1 1 d . . .
C29 C 0.7175(2) 0.79550(15) 0.16186(10) 0.0148(4) Uani 1 1 d . . .
C30 C 0.6902(2) 0.77798(15) 0.22044(10) 0.0139(4) Uani 1 1 d . . .
C31 C 0.6807(2) 0.68034(15) 0.21917(10) 0.0141(4) Uani 1 1 d . . .
C32 C 0.7092(2) 0.66172(15) 0.27899(10) 0.0136(4) Uani 1 1 d . . .
C33 C 0.7684(2) 0.57644(14) 0.26278(10) 0.0141(4) Uani 1 1 d . . .
C34 C 0.8762(2) 0.57640(14) 0.30630(9) 0.0135(4) Uani 1 1 d . . .
C35 C 0.9896(2) 0.53926(14) 0.28323(10) 0.0133(4) Uani 1 1 d . . .
C36 C 1.1167(2) 0.58860(14) 0.33861(9) 0.0134(4) Uani 1 1 d . . .
C37 C 1.2367(2) 0.63307(14) 0.30945(10) 0.0125(4) Uani 1 1 d . . .
C38 C 1.3202(2) 0.73617(15) 0.34166(9) 0.0124(4) Uani 1 1 d . . .
C39 C 1.3854(2) 0.76713(15) 0.29195(10) 0.0124(4) Uani 1 1 d . . .
C40 C 1.4155(2) 0.86666(15) 0.29532(9) 0.0125(4) Uani 1 1 d . . .
C41 C 1.4216(2) 0.88143(15) 0.23459(10) 0.0125(4) Uani 1 1 d . . .
C42 C 1.3941(2) 0.96784(14) 0.22567(10) 0.0130(4) Uani 1 1 d . . .
C43 C 1.3570(2) 1.03713(14) 0.27648(9) 0.0128(4) Uani 1 1 d . . .
C44 C 1.2685(2) 1.10451(14) 0.26625(9) 0.0132(4) Uani 1 1 d . . .
C45 C 1.1879(2) 1.05765(14) 0.19542(9) 0.0132(4) Uani 1 1 d . . .
C46 C 1.0476(2) 1.03579(14) 0.18214(10) 0.0143(4) Uani 1 1 d . . .
C47 C 0.9508(2) 1.06281(15) 0.23301(10) 0.0143(4) Uani 1 1 d . . .
C48 C 0.8255(2) 0.97273(15) 0.22212(10) 0.0143(4) Uani 1 1 d . . .
C49 C 0.8118(2) 0.95494(15) 0.28247(10) 0.0140(4) Uani 1 1 d . . .
C50 C 0.7399(2) 0.86070(15) 0.28318(10) 0.0141(4) Uani 1 1 d . . .
C51 C 0.7753(2) 0.83949(15) 0.34020(10) 0.0142(4) Uani 1 1 d . . .
C52 C 0.7525(2) 0.73959(15) 0.33828(10) 0.0140(4) Uani 1 1 d . . .
C53 C 0.8467(2) 0.73663(14) 0.39596(9) 0.0133(4) Uani 1 1 d . . .
C54 C 0.9286(2) 0.65972(14) 0.37015(9) 0.0131(4) Uani 1 1 d . . .
C55 C 1.0662(2) 0.67450(14) 0.38767(9) 0.0130(4) Uani 1 1 d . . .
C56 C 1.1636(2) 0.77684(14) 0.43073(9) 0.0131(4) Uani 1 1 d . . .
C57 C 1.2834(2) 0.80408(14) 0.39333(9) 0.0130(4) Uani 1 1 d . . .
C58 C 1.3001(2) 0.90398(14) 0.39435(9) 0.0130(4) Uani 1 1 d . . .
C59 C 1.3709(2) 0.93786(14) 0.34843(9) 0.0125(4) Uani 1 1 d . . .
C60 C 1.3368(2) 1.01899(14) 0.33647(9) 0.0124(4) Uani 1 1 d . . .
C61 C 1.2193(2) 1.05087(14) 0.35910(9) 0.0130(4) Uani 1 1 d . . .
C62 C 1.1648(2) 1.09213(14) 0.31452(9) 0.0133(4) Uani 1 1 d . . .
C63 C 1.0248(2) 1.07416(14) 0.30048(9) 0.0139(4) Uani 1 1 d . . .
C64 C 0.9323(2) 1.01632(14) 0.32992(10) 0.0139(4) Uani 1 1 d . . .
C65 C 0.9835(2) 0.98494(14) 0.37954(9) 0.0133(4) Uani 1 1 d . . .
C66 C 0.8952(2) 0.90101(15) 0.38791(9) 0.0139(4) Uani 1 1 d . . .
C67 C 0.9496(2) 0.84104(14) 0.41789(9) 0.0137(4) Uani 1 1 d . . .
C68 C 1.0899(2) 0.85780(14) 0.43203(9) 0.0133(4) Uani 1 1 d . . .
C69 C 1.1828(2) 0.93548(14) 0.41676(9) 0.0131(4) Uani 1 1 d . . .
C70 C 1.1318(2) 1.00329(14) 0.39455(9) 0.0135(4) Uani 1 1 d . . .
C71 C 1.2749(3) 0.74282(16) -0.00101(10) 0.0175(5) Uani 1 1 d . . .
C72 C 1.3892(3) 0.68993(18) -0.00675(11) 0.0233(5) Uani 1 1 d . . .
C73 C 1.1778(2) 0.42224(15) 0.15802(10) 0.0151(4) Uani 1 1 d . . .
C74 C 1.3307(3) 0.43002(19) 0.15214(17) 0.0375(7) Uani 1 1 d . . .
C75 C 1.3282(3) 1.05938(15) 0.09794(10) 0.0167(5) Uani 1 1 d . . .
C76 C 1.2409(3) 1.08832(18) 0.05035(12) 0.0235(5) Uani 1 1 d . . .
C77 C 1.1558(3) 0.51350(15) 0.36711(10) 0.0158(4) Uani 1 1 d . . .
C78 C 1.0507(3) 0.47222(17) 0.40632(12) 0.0227(5) Uani 1 1 d . . .
C79 C 1.3623(2) 1.21368(15) 0.28352(10) 0.0150(4) Uani 1 1 d . . .
C80 C 1.3886(3) 1.28343(15) 0.35689(10) 0.0183(5) Uani 1 1 d . . .
C81 C 0.9066(3) 1.15881(16) 0.23928(11) 0.0181(5) Uani 1 1 d . . .
C82 C 0.8272(3) 1.16093(17) 0.17697(12) 0.0255(5) Uani 1 1 d . . .
C83 C 0.7606(3) 0.72311(16) 0.45073(10) 0.0164(4) Uani 1 1 d . . .
C84 C 0.6580(3) 0.61915(17) 0.43418(11) 0.0217(5) Uani 1 1 d . . .
C85 C 1.2167(3) 0.78374(15) 0.50136(10) 0.0166(5) Uani 1 1 d . . .
C86 C 1.3282(3) 0.87913(16) 0.54635(10) 0.0165(4) Uani 1 1 d . . .

loop_
_atom_site_aniso_label
_atom_site_aniso_U_11
_atom_site_aniso_U_22
_atom_site_aniso_U_33
_atom_site_aniso_U_23
_atom_site_aniso_U_13
_atom_site_aniso_U_12
F1 0.0379(10) 0.0239(7) 0.0159(6) 0.0100(5) 0.0095(6) 0.0077(6)
F2 0.0206(8) 0.0371(8) 0.0106(6) -0.0062(5) -0.0014(5) -0.0013(6)
F3 0.0317(10) 0.0407(9) 0.0222(7) 0.0056(6) 0.0147(6) 0.0127(7)
F4 0.0221(10) 0.0718(12) 0.0217(7) 0.0118(7) 0.0021(6) 0.0177(8)
F5 0.0640(15) 0.0396(9) 0.0741(13) 0.0354(9) 0.0507(11) 0.0349(9)
F6 0.0527(12) 0.0194(7) 0.0280(7) 0.0122(6) 0.0175(7) 0.0187(7)
F7 0.0449(11) 0.0199(7) 0.0195(7) -0.0070(5) -0.0093(6) 0.0140(6)
F8 0.0320(12) 0.0176(7) 0.0869(14) 0.0049(8) 0.0289(9) 0.0125(7)
F9 0.0536(15) 0.0305(9) 0.1201(19) 0.0302(11) 0.0637(14) 0.0175(9)
F10 0.0298(13) 0.0346(10) 0.0940(16) -0.0102(10) -0.0239(11) 0.0133(8)
F11 0.0283(9) 0.0222(7) 0.0152(6) 0.0044(5) -0.0017(5) -0.0089(6)
F12 0.0471(11) 0.0375(9) 0.0270(8) 0.0202(7) -0.0190(7) -0.0158(8)
F13 0.0331(9) 0.0268(7) 0.0265(7) 0.0185(6) 0.0008(6) -0.0007(6)
F14 0.0347(10) 0.0275(7) 0.0249(7) 0.0141(6) 0.0161(6) 0.0137(6)
F15 0.0357(11) 0.0481(10) 0.0613(11) 0.0413(9) 0.0172(8) 0.0220(8)
F16 0.0244(9) 0.0209(6) 0.0217(6) 0.0090(5) -0.0054(5) 0.0046(6)
F17 0.0286(9) 0.0150(6) 0.0186(6) 0.0042(5) 0.0059(5) 0.0100(5)
F18 0.0691(14) 0.0312(8) 0.0324(8) 0.0213(7) 0.0328(8) 0.0309(8)
F19 0.0432(11) 0.0270(7) 0.0344(8) 0.0228(6) 0.0182(7) 0.0202(7)
F20 0.0245(10) 0.0396(9) 0.0561(10) 0.0325(8) 0.0090(7) 0.0022(7)
F21 0.0182(8) 0.0166(6) 0.0199(6) 0.0038(5) 0.0027(5) -0.0002(5)
F22 0.0282(9) 0.0145(6) 0.0202(6) 0.0090(5) -0.0032(5) 0.0032(5)
F23 0.0320(9) 0.0180(6) 0.0158(6) 0.0024(5) -0.0061(5) 0.0053(6)
F24 0.0275(9) 0.0183(6) 0.0225(7) 0.0019(5) 0.0051(5) 0.0079(6)
F25 0.0363(10) 0.0116(6) 0.0249(7) 0.0010(5) 0.0003(6) -0.0044(6)
F26 0.0274(9) 0.0126(6) 0.0269(7) 0.0053(5) -0.0021(6) 0.0032(5)
F27 0.0335(10) 0.0251(7) 0.0306(7) 0.0116(6) 0.0146(6) 0.0184(6)
F28 0.0454(12) 0.0279(8) 0.0377(8) 0.0148(6) 0.0026(7) 0.0227(7)
F29 0.0343(11) 0.0341(9) 0.0615(11) 0.0209(8) -0.0226(8) 0.0017(8)
F30 0.0557(13) 0.0461(9) 0.0217(7) 0.0143(7) 0.0059(7) 0.0314(8)
F31 0.0278(9) 0.0229(7) 0.0256(7) 0.0072(5) 0.0152(6) 0.0122(6)
F32 0.0229(8) 0.0311(7) 0.0126(6) 0.0074(5) 0.0014(5) 0.0005(6)
F33 0.0289(9) 0.0288(7) 0.0198(7) 0.0068(6) 0.0116(6) -0.0011(6)
F34 0.0408(11) 0.0198(7) 0.0572(10) 0.0155(7) 0.0264(8) 0.0091(7)
F35 0.0318(10) 0.0404(9) 0.0211(7) 0.0095(6) -0.0027(6) -0.0161(7)
F36 0.0523(11) 0.0171(6) 0.0202(7) 0.0038(5) -0.0123(6) 0.0124(6)
F37 0.0232(9) 0.0452(9) 0.0149(6) 0.0134(6) 0.0005(5) -0.0056(7)
F38 0.0247(8) 0.0255(7) 0.0101(6) 0.0048(5) -0.0039(5) 0.0033(6)
F39 0.0167(8) 0.0396(8) 0.0160(6) 0.0039(6) 0.0003(5) 0.0010(6)
F40 0.0377(10) 0.0156(6) 0.0183(6) -0.0014(5) -0.0063(6) 0.0096(6)
C1 0.0162(12) 0.0120(9) 0.0075(8) -0.0018(7) -0.0010(7) 0.0020(8)
C2 0.0146(12) 0.0117(9) 0.0084(8) -0.0013(7) -0.0023(7) 0.0003(8)
C3 0.0160(12) 0.0095(9) 0.0095(9) -0.0022(7) 0.0004(7) 0.0015(8)
C4 0.0159(12) 0.0098(9) 0.0099(9) -0.0010(7) 0.0021(7) 0.0043(8)
C5 0.0153(12) 0.0119(9) 0.0103(9) 0.0001(7) 0.0020(7) 0.0038(8)
C6 0.0159(12) 0.0120(9) 0.0086(8) -0.0005(7) 0.0019(7) 0.0029(8)
C7 0.0150(12) 0.0129(9) 0.0095(9) 0.0015(7) 0.0006(7) 0.0020(8)
C8 0.0168(13) 0.0161(10) 0.0077(8) 0.0033(7) -0.0003(7) 0.0035(8)
C9 0.0147(12) 0.0154(9) 0.0077(8) 0.0012(7) -0.0030(7) 0.0016(8)
C10 0.0143(12) 0.0166(10) 0.0096(9) 0.0030(7) -0.0057(7) 0.0020(8)
C11 0.0099(12) 0.0165(9) 0.0115(9) 0.0015(7) -0.0046(7) 0.0011(8)
C12 0.0115(12) 0.0132(9) 0.0104(9) -0.0007(7) -0.0044(7) -0.0008(8)
C13 0.0102(12) 0.0120(9) 0.0131(9) -0.0006(7) -0.0027(7) -0.0011(8)
C14 0.0119(12) 0.0102(9) 0.0126(9) 0.0000(7) -0.0014(7) -0.0012(7)
C15 0.0139(12) 0.0086(8) 0.0129(9) 0.0001(7) -0.0002(7) -0.0006(7)
C16 0.0142(12) 0.0073(8) 0.0160(9) 0.0018(7) 0.0014(7) 0.0013(7)
C17 0.0147(12) 0.0108(9) 0.0125(9) 0.0016(7) 0.0017(7) 0.0028(8)
C18 0.0119(12) 0.0105(9) 0.0151(9) 0.0033(7) 0.0006(7) 0.0043(8)
C19 0.0089(12) 0.0127(9) 0.0147(9) 0.0033(7) 0.0011(7) 0.0039(8)
C20 0.0102(12) 0.0142(9) 0.0119(9) 0.0022(7) 0.0028(7) 0.0051(8)
C21 0.0079(11) 0.0158(9) 0.0113(9) 0.0034(7) 0.0016(7) 0.0032(8)
C22 0.0112(12) 0.0151(9) 0.0112(9) 0.0040(7) 0.0021(7) 0.0023(8)
C23 0.0128(12) 0.0142(9) 0.0114(9) 0.0038(7) 0.0004(7) 0.0012(8)
C24 0.0157(12) 0.0125(9) 0.0095(9) 0.0025(7) -0.0007(7) 0.0027(8)
C25 0.0160(12) 0.0152(9) 0.0100(9) 0.0050(7) -0.0017(7) 0.0032(8)
C26 0.0176(13) 0.0145(9) 0.0115(9) 0.0051(7) -0.0025(7) 0.0040(8)
C27 0.0141(13) 0.0180(10) 0.0118(9) 0.0048(7) -0.0032(7) 0.0057(8)
C28 0.0117(12) 0.0176(10) 0.0154(9) 0.0055(8) -0.0023(7) 0.0053(8)
C29 0.0096(12) 0.0163(10) 0.0152(9) 0.0030(8) -0.0034(7) 0.0027(8)
C30 0.0062(12) 0.0153(9) 0.0181(10) 0.0032(8) -0.0003(7) 0.0039(8)
C31 0.0083(12) 0.0150(9) 0.0145(9) 0.0021(7) -0.0012(7) 0.0005(8)
C32 0.0089(12) 0.0138(9) 0.0150(9) 0.0033(7) 0.0024(7) 0.0001(8)
C33 0.0131(12) 0.0105(9) 0.0145(9) 0.0022(7) 0.0023(7) -0.0007(8)
C34 0.0160(12) 0.0094(9) 0.0118(9) 0.0022(7) 0.0020(7) -0.0003(8)
C35 0.0146(12) 0.0086(8) 0.0150(9) 0.0039(7) 0.0005(7) 0.0008(7)
C36 0.0160(12) 0.0107(9) 0.0122(9) 0.0031(7) 0.0015(7) 0.0029(8)
C37 0.0120(12) 0.0108(9) 0.0139(9) 0.0037(7) -0.0011(7) 0.0035(8)
C38 0.0104(12) 0.0137(9) 0.0121(9) 0.0050(7) -0.0028(7) 0.0021(8)
C39 0.0083(11) 0.0144(9) 0.0132(9) 0.0036(7) -0.0013(7) 0.0038(8)
C40 0.0084(11) 0.0135(9) 0.0124(9) 0.0036(7) -0.0034(7) -0.0001(7)
C41 0.0084(11) 0.0132(9) 0.0139(9) 0.0036(7) 0.0006(7) 0.0011(7)
C42 0.0110(12) 0.0123(9) 0.0131(9) 0.0048(7) -0.0010(7) -0.0008(8)
C43 0.0110(12) 0.0116(9) 0.0117(9) 0.0032(7) -0.0032(7) -0.0017(7)
C44 0.0154(12) 0.0105(9) 0.0103(9) 0.0017(7) -0.0016(7) 0.0013(8)
C45 0.0167(12) 0.0109(9) 0.0115(9) 0.0045(7) -0.0006(7) 0.0026(8)
C46 0.0197(13) 0.0110(9) 0.0125(9) 0.0048(7) -0.0002(8) 0.0046(8)
C47 0.0153(13) 0.0134(9) 0.0138(9) 0.0040(7) -0.0006(7) 0.0052(8)
C48 0.0117(12) 0.0135(9) 0.0178(10) 0.0046(8) -0.0003(7) 0.0057(8)
C49 0.0129(12) 0.0141(9) 0.0144(9) 0.0017(7) 0.0016(7) 0.0078(8)
C50 0.0099(12) 0.0159(10) 0.0153(10) 0.0025(8) 0.0015(7) 0.0061(8)
C51 0.0119(12) 0.0146(9) 0.0144(9) 0.0019(7) 0.0048(7) 0.0047(8)
C52 0.0101(12) 0.0159(10) 0.0147(9) 0.0044(8) 0.0033(7) 0.0030(8)
C53 0.0133(12) 0.0130(9) 0.0115(9) 0.0024(7) 0.0033(7) 0.0023(8)
C54 0.0173(13) 0.0111(9) 0.0102(9) 0.0042(7) 0.0031(7) 0.0022(8)
C55 0.0171(12) 0.0098(9) 0.0109(9) 0.0036(7) 0.0010(7) 0.0020(8)
C56 0.0154(12) 0.0115(9) 0.0088(9) 0.0015(7) -0.0009(7) 0.0012(8)
C57 0.0131(12) 0.0128(9) 0.0103(9) 0.0036(7) -0.0037(7) 0.0005(8)
C58 0.0136(12) 0.0120(9) 0.0088(9) 0.0011(7) -0.0046(7) 0.0008(8)
C59 0.0094(11) 0.0123(9) 0.0114(9) 0.0019(7) -0.0035(7) -0.0003(7)
C60 0.0131(12) 0.0087(8) 0.0099(9) 0.0002(7) -0.0036(7) -0.0014(7)
C61 0.0157(12) 0.0082(8) 0.0088(8) -0.0014(7) -0.0031(7) -0.0003(7)
C62 0.0173(13) 0.0087(8) 0.0115(9) 0.0010(7) 0.0010(7) 0.0037(8)
C63 0.0189(13) 0.0098(9) 0.0113(9) 0.0010(7) 0.0010(7) 0.0055(8)
C64 0.0161(13) 0.0109(9) 0.0135(9) 0.0011(7) 0.0030(7) 0.0062(8)
C65 0.0172(13) 0.0098(9) 0.0099(9) -0.0006(7) 0.0023(7) 0.0048(8)
C66 0.0160(12) 0.0135(9) 0.0104(9) 0.0008(7) 0.0046(7) 0.0054(8)
C67 0.0187(13) 0.0113(9) 0.0084(8) 0.0007(7) 0.0032(7) 0.0032(8)
C68 0.0183(13) 0.0113(9) 0.0076(8) 0.0011(7) 0.0009(7) 0.0025(8)
C69 0.0152(12) 0.0113(9) 0.0070(8) -0.0004(7) -0.0027(7) -0.0003(8)
C70 0.0177(13) 0.0103(9) 0.0085(8) -0.0006(7) 0.0000(7) 0.0029(8)
C71 0.0183(13) 0.0174(10) 0.0111(9) 0.0021(8) -0.0002(8) -0.0003(9)
C72 0.0227(15) 0.0295(12) 0.0193(11) 0.0090(9) 0.0099(9) 0.0081(10)
C73 0.0164(13) 0.0113(9) 0.0148(9) 0.0020(7) 0.0013(8) 0.0030(8)
C74 0.0274(18) 0.0155(11) 0.066(2) 0.0061(12) 0.0157(14) 0.0094(11)
C75 0.0202(13) 0.0145(9) 0.0122(9) 0.0034(8) 0.0009(8) 0.0012(8)
C76 0.0231(15) 0.0238(11) 0.0251(11) 0.0158(9) -0.0015(9) -0.0001(10)
C77 0.0201(13) 0.0120(9) 0.0145(9) 0.0044(7) 0.0013(8) 0.0040(8)
C78 0.0287(16) 0.0217(11) 0.0269(11) 0.0148(9) 0.0117(10) 0.0129(10)
C79 0.0164(13) 0.0122(9) 0.0146(9) 0.0042(7) -0.0007(7) 0.0027(8)
C80 0.0220(14) 0.0112(9) 0.0182(10) 0.0030(8) 0.0001(8) 0.0022(8)
C81 0.0190(14) 0.0149(10) 0.0201(10) 0.0048(8) 0.0022(8) 0.0064(8)
C82 0.0301(16) 0.0193(11) 0.0269(12) 0.0076(9) -0.0028(10) 0.0097(10)
C83 0.0174(13) 0.0172(10) 0.0123(9) 0.0027(7) 0.0029(8) 0.0045(8)
C84 0.0232(14) 0.0215(11) 0.0160(10) 0.0037(8) 0.0075(8) 0.0012(9)
C85 0.0205(13) 0.0145(9) 0.0127(9) 0.0043(7) -0.0005(8) 0.0026(8)
C86 0.0195(13) 0.0169(10) 0.0110(9) 0.0029(7) -0.0002(8) 0.0049(8)

loop_
_atom_type_symbol
_atom_type_description
_atom_type_scat_dispersion_real
_atom_type_scat_dispersion_imag
_atom_type_scat_source
C C 0.0033 0.0016 'International Tables Vol C Tables 4.2.6.8 and 6.1.1.4'
F F 0.0171 0.0103 'International Tables Vol C Tables 4.2.6.8 and 6.1.1.4'

loop_
_geom_angle_atom_site_label_1
_geom_angle_atom_site_label_2
_geom_angle_atom_site_label_3
_geom_angle
_geom_angle_site_symmetry_1
_geom_angle_site_symmetry_3
_geom_angle_publ_flag
C6 C1 C2 121.82(19) . . ?
C6 C1 C9 109.15(18) . . ?
C2 C1 C9 121.1(2) . . ?
C3 C2 C1 115.1(2) . . ?
C3 C2 C12 119.10(19) . . ?
C1 C2 C12 119.05(19) . . ?
C4 C3 C2 121.81(19) . . ?
C4 C3 C15 109.04(18) . . ?
C2 C3 C15 121.5(2) . . ?
C3 C4 C5 121.3(2) . . ?
C3 C4 C17 109.81(18) . . ?
C5 C4 C17 124.59(19) . . ?
C4 C5 C6 116.3(2) . . ?
C4 C5 C20 118.51(18) . . ?
C6 C5 C20 118.49(18) . . ?
C1 C6 C5 121.10(19) . . ?
C1 C6 C7 109.62(18) . . ?
C5 C6 C7 124.60(19) . . ?
C22 C7 C8 107.77(17) . . ?
C22 C7 C6 109.01(16) . . ?
C8 C7 C6 101.31(17) . . ?
C22 C7 C71 115.74(18) . . ?
C8 C7 C71 110.62(17) . . ?
C6 C7 C71 111.37(16) . . ?
C25 C8 C9 119.2(2) . . ?
C25 C8 C7 123.77(19) . . ?
C9 C8 C7 109.01(18) . . ?
C10 C9 C8 121.18(19) . . ?
C10 C9 C1 119.46(19) . . ?
C8 C9 C1 108.8(2) . . ?
C9 C10 C27 119.4(2) . . ?
C9 C10 C11 120.1(2) . . ?
C27 C10 C11 108.58(19) . . ?
C12 C11 C29 121.25(19) . . ?
C12 C11 C10 121.4(2) . . ?
C29 C11 C10 108.17(18) . . ?
C13 C12 C11 116.3(2) . . ?
C13 C12 C2 118.38(19) . . ?
C11 C12 C2 118.57(19) . . ?
C12 C13 C31 121.01(19) . . ?
C12 C13 C14 121.4(2) . . ?
C31 C13 C14 108.20(18) . . ?
C15 C14 C33 119.5(2) . . ?
C15 C14 C13 120.05(19) . . ?
C33 C14 C13 108.44(19) . . ?
C14 C15 C16 120.93(19) . . ?
C14 C15 C3 119.15(19) . . ?
C16 C15 C3 109.42(19) . . ?
C35 C16 C15 119.3(2) . . ?
C35 C16 C17 123.69(19) . . ?
C15 C16 C17 108.41(17) . . ?
C18 C17 C16 107.47(16) . . ?
C18 C17 C4 108.62(16) . . ?
C16 C17 C4 101.18(17) . . ?
C18 C17 C73 115.61(19) . . ?
C16 C17 C73 112.43(16) . . ?
C4 C17 C73 110.51(16) . . ?
C37 C18 C19 109.85(17) . . ?
C37 C18 C17 124.80(19) . . ?
C19 C18 C17 120.97(17) . . ?
C20 C19 C39 121.22(18) . . ?
C20 C19 C18 123.46(18) . . ?
C39 C19 C18 107.14(17) . . ?
C21 C20 C19 116.79(17) . . ?
C21 C20 C5 117.66(18) . . ?
C19 C20 C5 117.60(18) . . ?
C20 C21 C41 121.39(18) . . ?
C20 C21 C22 123.69(18) . . ?
C41 C21 C22 107.20(17) . . ?
C23 C22 C21 109.62(17) . . ?
C23 C22 C7 124.6(2) . . ?
C21 C22 C7 120.89(17) . . ?
C22 C23 C42 107.90(18) . . ?
C22 C23 C24 124.93(18) . . ?
C42 C23 C24 121.81(18) . . ?
C23 C24 C25 107.27(16) . . ?
C23 C24 C75 111.32(19) . . ?
C25 C24 C75 113.81(16) . . ?
C23 C24 C45 109.37(16) . . ?
C25 C24 C45 100.57(18) . . ?
C75 C24 C45 113.83(16) . . ?
C8 C25 C26 119.6(2) . . ?
C8 C25 C24 123.8(2) . . ?
C26 C25 C24 108.91(17) . . ?
C27 C26 C25 121.30(19) . . ?
C27 C26 C46 120.7(2) . . ?
C25 C26 C46 108.48(19) . . ?
C26 C27 C10 119.1(2) . . ?
C26 C27 C28 120.09(18) . . ?
C10 C27 C28 107.12(18) . . ?
C48 C28 C29 120.08(19) . . ?
C48 C28 C27 121.2(2) . . ?
C29 C28 C27 107.93(18) . . ?
C30 C29 C11 121.13(19) . . ?
C30 C29 C28 121.62(18) . . ?
C11 C29 C28 108.19(19) . . ?
C29 C30 C31 116.60(19) . . ?
C29 C30 C50 118.12(18) . . ?
C31 C30 C50 118.22(18) . . ?
C30 C31 C13 121.23(19) . . ?
C30 C31 C32 121.51(18) . . ?
C13 C31 C32 108.01(19) . . ?
C52 C32 C31 120.01(19) . . ?
C52 C32 C33 121.2(2) . . ?
C31 C32 C33 108.26(18) . . ?
C34 C33 C14 118.8(2) . . ?
C34 C33 C32 119.92(18) . . ?
C14 C33 C32 107.08(18) . . ?
C33 C34 C35 121.33(18) . . ?
C33 C34 C54 120.75(19) . . ?
C35 C34 C54 108.37(19) . . ?
C16 C35 C34 119.9(2) . . ?
C16 C35 C36 124.0(2) . . ?
C34 C35 C36 108.73(17) . . ?
C37 C36 C35 107.12(16) . . ?
C37 C36 C77 110.45(19) . . ?
C35 C36 C77 112.39(16) . . ?
C37 C36 C55 109.32(16) . . ?
C35 C36 C55 100.86(18) . . ?
C77 C36 C55 116.02(16) . . ?
C18 C37 C38 107.87(17) . . ?
C18 C37 C36 125.10(18) . . ?
C38 C37 C36 121.73(18) . . ?
C57 C38 C39 119.83(18) . . ?
C57 C38 C37 123.2(2) . . ?
C39 C38 C37 107.77(17) . . ?
C40 C39 C19 121.29(18) . . ?
C40 C39 C38 122.12(19) . . ?
C19 C39 C38 107.31(17) . . ?
C39 C40 C41 116.45(18) . . ?
C39 C40 C59 118.09(18) . . ?
C41 C40 C59 118.21(19) . . ?
C40 C41 C21 121.19(18) . . ?
C40 C41 C42 122.08(19) . . ?
C21 C41 C42 107.47(17) . . ?
C43 C42 C41 119.80(18) . . ?
C43 C42 C23 123.0(2) . . ?
C41 C42 C23 107.75(17) . . ?
C42 C43 C60 119.15(19) . . ?
C42 C43 C44 123.56(17) . . ?
C60 C43 C44 110.75(19) . . ?
C45 C44 C43 109.18(16) . . ?
C45 C44 C62 108.59(18) . . ?
C43 C44 C62 99.05(16) . . ?
C45 C44 C79 113.34(16) . . ?
C43 C44 C79 110.59(17) . . ?
C62 C44 C79 115.09(16) . . ?
C46 C45 C44 122.73(19) . . ?
C46 C45 C24 110.23(17) . . ?
C44 C45 C24 123.50(19) . . ?
C45 C46 C26 110.07(19) . . ?
C45 C46 C47 125.61(18) . . ?
C26 C46 C47 120.52(19) . . ?
C46 C47 C63 107.93(18) . . ?
C46 C47 C48 110.70(17) . . ?
C63 C47 C48 100.03(16) . . ?
C46 C47 C81 114.82(17) . . ?
C63 C47 C81 109.46(16) . . ?
C48 C47 C81 112.76(19) . . ?
C28 C48 C49 119.21(18) . . ?
C28 C48 C47 122.7(2) . . ?
C49 C48 C47 110.30(17) . . ?
C50 C49 C64 121.03(19) . . ?
C50 C49 C48 122.07(18) . . ?
C64 C49 C48 108.60(19) . . ?
C49 C50 C51 116.85(18) . . ?
C49 C50 C30 118.39(18) . . ?
C51 C50 C30 118.31(18) . . ?
C50 C51 C66 121.08(19) . . ?
C50 C51 C52 121.91(18) . . ?
C66 C51 C52 108.64(19) . . ?
C32 C52 C51 119.63(19) . . ?
C32 C52 C53 122.9(2) . . ?
C51 C52 C53 110.50(17) . . ?
C54 C53 C52 110.29(16) . . ?
C54 C53 C67 107.91(18) . . ?
C52 C53 C67 99.89(16) . . ?
C54 C53 C83 114.93(17) . . ?
C52 C53 C83 110.44(19) . . ?
C67 C53 C83 112.35(16) . . ?
C55 C54 C34 110.65(19) . . ?
C55 C54 C53 125.56(18) . . ?
C34 C54 C53 120.33(19) . . ?
C54 C55 C56 122.74(19) . . ?
C54 C55 C36 109.67(17) . . ?
C56 C55 C36 123.88(19) . . ?
C55 C56 C57 108.92(16) . . ?
C55 C56 C68 108.89(17) . . ?
C57 C56 C68 99.58(16) . . ?
C55 C56 C85 113.49(16) . . ?
C57 C56 C85 112.72(18) . . ?
C68 C56 C85 112.33(16) . . ?
C38 C57 C58 119.08(18) . . ?
C38 C57 C56 123.82(18) . . ?
C58 C57 C56 110.06(19) . . ?
C69 C58 C59 121.18(19) . . ?
C69 C58 C57 108.35(19) . . ?
C59 C58 C57 121.94(19) . . ?
C58 C59 C60 116.7(2) . . ?
C58 C59 C40 118.40(18) . . ?
C60 C59 C40 117.99(18) . . ?
C61 C60 C59 120.95(19) . . ?
C61 C60 C43 108.28(19) . . ?
C59 C60 C43 122.27(19) . . ?
C60 C61 C70 121.41(19) . . ?
C60 C61 C62 109.15(18) . . ?
C70 C61 C62 121.9(2) . . ?
C63 C62 C61 118.59(19) . . ?
C63 C62 C44 124.91(18) . . ?
C61 C62 C44 109.54(19) . . ?
C62 C63 C64 120.57(19) . . ?
C62 C63 C47 122.89(19) . . ?
C64 C63 C47 109.64(19) . . ?
C65 C64 C49 120.90(18) . . ?
C65 C64 C63 121.7(2) . . ?
C49 C64 C63 109.25(18) . . ?
C66 C65 C64 116.9(2) . . ?
C66 C65 C70 118.55(19) . . ?
C64 C65 C70 117.76(19) . . ?
C65 C66 C51 120.86(19) . . ?
C65 C66 C67 121.8(2) . . ?
C51 C66 C67 109.15(18) . . ?
C68 C67 C66 119.58(19) . . ?
C68 C67 C53 123.01(19) . . ?
C66 C67 C53 109.61(18) . . ?
C67 C68 C69 119.57(19) . . ?
C67 C68 C56 124.55(18) . . ?
C69 C68 C56 109.27(19) . . ?
C58 C69 C70 121.33(19) . . ?
C58 C69 C68 109.60(18) . . ?
C70 C69 C68 121.6(2) . . ?
C61 C70 C69 116.2(2) . . ?
C61 C70 C65 118.67(19) . . ?
C69 C70 C65 118.03(19) . . ?
F1 C71 F2 106.97(17) . . ?
F1 C71 C72 107.33(19) . . ?
F2 C71 C72 106.02(18) . . ?
F1 C71 C7 110.24(17) . . ?
F2 C71 C7 108.10(18) . . ?
C72 C71 C7 117.65(19) . . ?
F3 C72 F4 107.5(2) . . ?
F3 C72 F5 107.3(2) . . ?
F4 C72 F5 108.4(2) . . ?
F3 C72 C71 110.6(2) . . ?
F4 C72 C71 110.9(2) . . ?
F5 C72 C71 112.0(2) . . ?
F6 C73 F7 106.44(17) . . ?
F6 C73 C74 106.2(2) . . ?
F7 C73 C74 107.2(2) . . ?
F6 C73 C17 110.89(17) . . ?
F7 C73 C17 108.96(18) . . ?
C74 C73 C17 116.64(18) . . ?
F9 C74 F8 108.5(3) . . ?
F9 C74 F10 107.1(3) . . ?
F8 C74 F10 108.4(3) . . ?
F9 C74 C73 111.6(3) . . ?
F8 C74 C73 109.6(2) . . ?
F10 C74 C73 111.5(3) . . ?
F11 C75 F14 106.94(19) . . ?
F11 C75 C76 106.78(17) . . ?
F14 C75 C76 105.90(18) . . ?
F11 C75 C24 110.02(16) . . ?
F14 C75 C24 109.80(17) . . ?
C76 C75 C24 116.9(2) . . ?
F15 C76 F13 108.6(2) . . ?
F15 C76 F12 108.6(2) . . ?
F13 C76 F12 107.95(19) . . ?
F15 C76 C75 111.3(2) . . ?
F13 C76 C75 109.8(2) . . ?
F12 C76 C75 110.55(19) . . ?
F16 C77 F17 106.39(19) . . ?
F16 C77 C78 107.62(18) . . ?
F17 C77 C78 106.99(17) . . ?
F16 C77 C36 110.76(16) . . ?
F17 C77 C36 108.36(16) . . ?
C78 C77 C36 116.2(2) . . ?
F20 C78 F18 109.0(2) . . ?
F20 C78 F19 108.04(19) . . ?
F18 C78 F19 108.42(19) . . ?
F20 C78 C77 110.74(19) . . ?
F18 C78 C77 110.21(19) . . ?
F19 C78 C77 110.4(2) . . ?
F21 C79 F22 108.33(17) . . ?
F21 C79 C80 105.93(18) . . ?
F22 C79 C80 106.00(17) . . ?
F21 C79 C44 109.82(17) . . ?
F22 C79 C44 109.83(17) . . ?
C80 C79 C44 116.58(17) . . ?
F24 C80 F25 108.72(18) . . ?
F24 C80 F23 108.87(18) . . ?
F25 C80 F23 108.07(19) . . ?
F24 C80 C79 111.57(19) . . ?
F25 C80 C79 109.65(18) . . ?
F23 C80 C79 109.88(18) . . ?
F26 C81 F27 107.75(17) . . ?
F26 C81 C82 107.02(18) . . ?
F27 C81 C82 106.8(2) . . ?
F26 C81 C47 109.0(2) . . ?
F27 C81 C47 108.51(17) . . ?
C82 C81 C47 117.33(18) . . ?
F29 C82 F28 108.8(2) . . ?
F29 C82 F30 108.6(2) . . ?
F28 C82 F30 108.1(2) . . ?
F29 C82 C81 111.0(2) . . ?
F28 C82 C81 110.00(19) . . ?
F30 C82 C81 110.3(2) . . ?
F32 C83 F31 107.21(17) . . ?
F32 C83 C84 106.71(17) . . ?
F31 C83 C84 107.00(19) . . ?
F32 C83 C53 110.71(19) . . ?
F31 C83 C53 108.68(17) . . ?
C84 C83 C53 116.12(17) . . ?
F35 C84 F33 108.6(2) . . ?
F35 C84 F34 108.1(2) . . ?
F33 C84 F34 108.4(2) . . ?
F35 C84 C83 111.15(19) . . ?
F33 C84 C83 110.55(18) . . ?
F34 C84 C83 109.9(2) . . ?
F37 C85 F36 107.90(18) . . ?
F37 C85 C86 106.40(17) . . ?
F36 C85 C86 104.31(19) . . ?
F37 C85 C56 109.60(19) . . ?
F36 C85 C56 110.16(17) . . ?
C86 C85 C56 117.97(17) . . ?
F39 C86 F38 108.72(19) . . ?
F39 C86 F40 107.95(18) . . ?
F38 C86 F40 107.58(17) . . ?
F39 C86 C85 111.01(18) . . ?
F38 C86 C85 109.47(17) . . ?
F40 C86 C85 112.00(19) . . ?

loop_
_geom_bond_atom_site_label_1
_geom_bond_atom_site_label_2
_geom_bond_distance
_geom_bond_site_symmetry_2
_geom_bond_publ_flag
F1 C71 1.340(3) . ?
F2 C71 1.360(2) . ?
F3 C72 1.327(3) . ?
F4 C72 1.330(3) . ?
F5 C72 1.331(3) . ?
F6 C73 1.337(3) . ?
F7 C73 1.344(2) . ?
F8 C74 1.332(3) . ?
F9 C74 1.319(4) . ?
F10 C74 1.338(4) . ?
F11 C75 1.346(2) . ?
F12 C76 1.330(3) . ?
F13 C76 1.329(3) . ?
F14 C75 1.347(3) . ?
F15 C76 1.322(3) . ?
F16 C77 1.345(3) . ?
F17 C77 1.350(2) . ?
F18 C78 1.325(3) . ?
F19 C78 1.330(3) . ?
F20 C78 1.324(3) . ?
F21 C79 1.348(3) . ?
F22 C79 1.351(2) . ?
F23 C80 1.337(3) . ?
F24 C80 1.317(3) . ?
F25 C80 1.328(3) . ?
F26 C81 1.347(3) . ?
F27 C81 1.352(3) . ?
F28 C82 1.327(3) . ?
F29 C82 1.325(3) . ?
F30 C82 1.328(3) . ?
F31 C83 1.354(3) . ?
F32 C83 1.345(3) . ?
F33 C84 1.323(3) . ?
F34 C84 1.329(3) . ?
F35 C84 1.320(3) . ?
F36 C85 1.346(3) . ?
F37 C85 1.341(3) . ?
F38 C86 1.329(2) . ?
F39 C86 1.326(3) . ?
F40 C86 1.333(3) . ?
C1 C6 1.398(3) . ?
C1 C2 1.424(3) . ?
C1 C9 1.459(3) . ?
C2 C3 1.421(3) . ?
C2 C12 1.456(3) . ?
C3 C4 1.398(3) . ?
C3 C15 1.452(3) . ?
C4 C5 1.405(3) . ?
C4 C17 1.542(3) . ?
C5 C6 1.408(3) . ?
C5 C20 1.494(3) . ?
C6 C7 1.542(3) . ?
C7 C22 1.510(3) . ?
C7 C8 1.532(3) . ?
C7 C71 1.551(3) . ?
C8 C25 1.383(3) . ?
C8 C9 1.425(3) . ?
C9 C10 1.380(4) . ?
C10 C27 1.429(3) . ?
C10 C11 1.453(3) . ?
C11 C12 1.419(3) . ?
C11 C29 1.425(3) . ?
C12 C13 1.418(3) . ?
C13 C31 1.427(3) . ?
C13 C14 1.456(3) . ?
C14 C15 1.385(3) . ?
C14 C33 1.431(3) . ?
C15 C16 1.426(3) . ?
C16 C35 1.378(3) . ?
C16 C17 1.541(3) . ?
C17 C18 1.510(3) . ?
C17 C73 1.567(3) . ?
C18 C37 1.364(3) . ?
C18 C19 1.460(3) . ?
C19 C20 1.408(3) . ?
C19 C39 1.421(3) . ?
C20 C21 1.405(3) . ?
C21 C41 1.420(3) . ?
C21 C22 1.461(3) . ?
C22 C23 1.367(3) . ?
C23 C42 1.459(3) . ?
C23 C24 1.510(3) . ?
C24 C25 1.537(3) . ?
C24 C75 1.556(3) . ?
C24 C45 1.564(3) . ?
C25 C26 1.416(3) . ?
C26 C27 1.382(3) . ?
C26 C46 1.472(3) . ?
C27 C28 1.466(3) . ?
C28 C48 1.368(3) . ?
C28 C29 1.443(3) . ?
C29 C30 1.413(3) . ?
C30 C31 1.417(3) . ?
C30 C50 1.451(3) . ?
C31 C32 1.442(3) . ?
C32 C52 1.366(3) . ?
C32 C33 1.462(3) . ?
C33 C34 1.386(3) . ?
C34 C35 1.415(3) . ?
C34 C54 1.472(3) . ?
C35 C36 1.539(3) . ?
C36 C37 1.508(3) . ?
C36 C77 1.552(3) . ?
C36 C55 1.567(3) . ?
C37 C38 1.457(3) . ?
C38 C57 1.365(3) . ?
C38 C39 1.443(3) . ?
C39 C40 1.409(3) . ?
C40 C41 1.412(3) . ?
C40 C59 1.449(3) . ?
C41 C42 1.440(3) . ?
C42 C43 1.367(3) . ?
C43 C60 1.434(3) . ?
C43 C44 1.536(3) . ?
C44 C45 1.535(3) . ?
C44 C62 1.542(3) . ?
C44 C79 1.571(3) . ?
C45 C46 1.348(3) . ?
C46 C47 1.525(3) . ?
C47 C63 1.537(3) . ?
C47 C48 1.538(3) . ?
C47 C81 1.549(3) . ?
C48 C49 1.431(3) . ?
C49 C50 1.418(3) . ?
C49 C64 1.425(3) . ?
C50 C51 1.421(3) . ?
C51 C66 1.425(3) . ?
C51 C52 1.429(3) . ?
C52 C53 1.537(3) . ?
C53 C54 1.528(3) . ?
C53 C67 1.539(3) . ?
C53 C83 1.549(3) . ?
C54 C55 1.346(3) . ?
C55 C56 1.534(3) . ?
C56 C57 1.539(3) . ?
C56 C68 1.539(3) . ?
C56 C85 1.553(3) . ?
C57 C58 1.442(3) . ?
C58 C69 1.411(3) . ?
C58 C59 1.417(3) . ?
C59 C60 1.420(3) . ?
C60 C61 1.416(3) . ?
C61 C70 1.419(3) . ?
C61 C62 1.448(3) . ?
C62 C63 1.352(3) . ?
C63 C64 1.438(3) . ?
C64 C65 1.421(3) . ?
C65 C66 1.419(3) . ?
C65 C70 1.434(3) . ?
C66 C67 1.442(3) . ?
C67 C68 1.357(3) . ?
C68 C69 1.446(3) . ?
C69 C70 1.427(3) . ?
C71 C72 1.514(4) . ?
C73 C74 1.517(4) . ?
C75 C76 1.540(3) . ?
C77 C78 1.537(3) . ?
C79 C80 1.543(3) . ?
C81 C82 1.539(3) . ?
C83 C84 1.545(3) . ?
C85 C86 1.543(3) . ?
